data_7205177
loop_
_publ_author_name
'Nayak, Malabika'
'Sarkar, Sohini'
'Hazra, Susanta'
'Sparkes, Hazel A.'
'Howard, Judith A. K.'
'Mohanta, Sasankasekhar'

_publ_section_title
;
 Syntheses and crystal structures of dinuclear, trinuclear [2 \\times 1
 + 1 \\times 1] and tetranuclear [2 \\times 1 + 1 \\times 2]
 copper(ii)--d10 complexes (d10&#x21D2; ZnII, CdII, HgII and AgI)
 derived from N,N&#x2032;-ethylenebis(3-ethoxysalicylaldimine)
;
_journal_issue 1
_journal_name_full CrystEngComm
_journal_page_first 124
_journal_paper_doi 10.1039/c0ce00158a
_journal_volume 13
_journal_year 2011
_chemical_formula_moiety 'C22 H29 Cd Cu N3 O6, 2(C20 H22 Cu N2 O4), 2(Cl O4)'
_chemical_formula_sum 'C62 H73 Cd Cl2 Cu3 N7 O22'
_chemical_formula_weight 1642.19
_chemical_name_systematic
;
?
;
_space_group_IT_number 15
_symmetry_cell_setting monoclinic
_symmetry_space_group_name_Hall '-C 2yc'
_symmetry_space_group_name_H-M 'C 1 2/c 1'
_atom_sites_solution_hydrogens geom
_atom_sites_solution_primary direct
_atom_sites_solution_secondary difmap
_audit_creation_method SHELXL-97
_cell_angle_alpha 90.00
_cell_angle_beta 124.977(4)
_cell_angle_gamma 90.00
_cell_formula_units_Z 4
_cell_length_a 27.3303(8)
_cell_length_b 14.4792(2)
_cell_length_c 20.0508(6)
_cell_measurement_reflns_used 5518
_cell_measurement_temperature 120(2)
_cell_measurement_theta_max 30.7403
_cell_measurement_theta_min 2.6072
_cell_volume 6501.4(4)
_computing_cell_refinement
;
CrysAlisPro, Oxford Diffraction Ltd.,
Version 1.171.33.41 (release 06-05-2009 CrysAlis171 .NET)
(compiled May 6 2009,17:20:42)
;
_computing_data_collection
;
CrysAlisPro, Oxford Diffraction Ltd.,
Version 1.171.33.41 (release 06-05-2009 CrysAlis171 .NET)
(compiled May 6 2009,17:20:42)
;
_computing_data_reduction
;
CrysAlisPro, Oxford Diffraction Ltd.,
Version 1.171.33.41 (release 06-05-2009 CrysAlis171 .NET)
(compiled May 6 2009,17:20:42)
;
_computing_molecular_graphics 'ORTEP3 for Windows (Farrugia, 1997)'
_computing_publication_material 'WinGX publication routines (Farrugia, 1999)'
_computing_structure_refinement 'SHELXL-97 (Sheldrick, 1997)'
_computing_structure_solution 'SHELXS-97 (Sheldrick, 1990)'
_diffrn_ambient_temperature 120(2)
_diffrn_detector_area_resol_mean 16.1511
_diffrn_measured_fraction_theta_full 0.997
_diffrn_measured_fraction_theta_max 0.997
_diffrn_measurement_device_type 'Xcalibur, Sapphire3, Gemini ultra'
_diffrn_radiation_monochromator graphite
_diffrn_radiation_source 'Enhance (Mo) X-ray Source'
_diffrn_radiation_type MoK\a
_diffrn_radiation_wavelength 0.71073
_diffrn_reflns_av_R_equivalents 0.0217
_diffrn_reflns_av_sigmaI/netI 0.0265
_diffrn_reflns_limit_h_max 30
_diffrn_reflns_limit_h_min -32
_diffrn_reflns_limit_k_max 17
_diffrn_reflns_limit_k_min -16
_diffrn_reflns_limit_l_max 23
_diffrn_reflns_limit_l_min -20
_diffrn_reflns_number 14700
_diffrn_reflns_theta_full 25.00
_diffrn_reflns_theta_max 25.02
_diffrn_reflns_theta_min 2.52
_exptl_absorpt_coefficient_mu 1.457
_exptl_absorpt_correction_T_max 0.878
_exptl_absorpt_correction_T_min 0.655
_exptl_absorpt_correction_type analytical
_exptl_absorpt_process_details
;
CrysAlisPro, Oxford Diffraction Ltd.,
Version 1.171.33.41 (release 06-05-2009 CrysAlis171 .NET)
(compiled May 6 2009,17:20:42)
Analytical numeric absorption correction using a multifaceted crystal
model based on expressions derived by R.C. Clark & J.S. Reid.
(Clark, R. C. & Reid, J. S. (1995). Acta Cryst. A51, 887-897)
;
_exptl_crystal_colour red
_exptl_crystal_density_diffrn 1.678
_exptl_crystal_density_method 'not measured'
_exptl_crystal_description block
_exptl_crystal_F_000 3356
_exptl_crystal_size_max 0.40
_exptl_crystal_size_mid 0.32
_exptl_crystal_size_min 0.30
_refine_diff_density_max 0.520
_refine_diff_density_min -0.407
_refine_diff_density_rms 0.059
_refine_ls_extinction_method none
_refine_ls_goodness_of_fit_ref 1.054
_refine_ls_hydrogen_treatment mixed
_refine_ls_matrix_type full
_refine_ls_number_parameters 456
_refine_ls_number_reflns 5738
_refine_ls_number_restraints 55
_refine_ls_restrained_S_all 1.100
_refine_ls_R_factor_all 0.0286
_refine_ls_R_factor_gt 0.0222
_refine_ls_shift/su_max 0.001
_refine_ls_shift/su_mean 0.000
_refine_ls_structure_factor_coef Fsqd
_refine_ls_weighting_details 'calc w=1/[\s^2^(Fo^2^)+(0.0365P)^2^+0.0000P] where P=(Fo^2^+2Fc^2^)/3'
_refine_ls_weighting_scheme calc
_refine_ls_wR_factor_gt 0.0590
_refine_ls_wR_factor_ref 0.0600
_reflns_number_gt 4807
_reflns_number_total 5738
_reflns_threshold_expression >2sigma(I)
_cod_data_source_file C0CE00158A.TXT
_cod_data_source_block 2
_cod_original_cell_volume 6501.4(3)
_cod_original_sg_symbol_H-M 'C 2/c'
_cod_database_code 7205177

loop_
_symmetry_equiv_pos_as_xyz
'x, y, z'
'-x, y, -z+1/2'
'x+1/2, y+1/2, z'
'-x+1/2, y+1/2, -z+1/2'
'-x, -y, -z'
'x, -y, z-1/2'
'-x+1/2, -y+1/2, -z'
'x+1/2, -y+1/2, z-1/2'

loop_
_atom_site_label
_atom_site_type_symbol
_atom_site_fract_x
_atom_site_fract_y
_atom_site_fract_z
_atom_site_U_iso_or_equiv
_atom_site_adp_type
_atom_site_occupancy
_atom_site_symmetry_multiplicity
_atom_site_calc_flag
_atom_site_refinement_flags
_atom_site_disorder_assembly
_atom_site_disorder_group
Cd1 Cd 0.0000 0.862801(15) 0.7500 0.01244(7) Uani 1 2 d SD . .
Cu1 Cu 0.197895(11) 0.695952(18) 0.907448(16) 0.01362(8) Uani 1 1 d . . .
Cu2 Cu 0.0000 0.63666(2) 0.7500 0.01313(9) Uani 1 2 d S . .
Cl1 Cl 0.33660(3) 0.78726(4) 0.72850(4) 0.02288(14) Uani 1 1 d . . .
O1 O 0.06935(7) 0.66968(11) 0.97594(9) 0.0188(4) Uani 1 1 d . . .
O2 O 0.13654(6) 0.66940(10) 0.92342(9) 0.0162(3) Uani 1 1 d . . .
O3 O 0.19176(6) 0.82619(10) 0.92043(9) 0.0159(3) Uani 1 1 d . . .
O4 O 0.16300(6) 0.99624(10) 0.93136(9) 0.0177(3) Uani 1 1 d . . .
O5 O 0.07581(7) 0.84745(11) 0.88504(10) 0.0164(3) Uani 1 1 d D . .
O6 O 0.07931(6) 0.88778(10) 0.71867(9) 0.0155(3) Uani 1 1 d . . .
O7 O 0.03559(6) 0.73361(10) 0.72889(9) 0.0139(3) Uani 1 1 d . . .
O8 O 0.35253(9) 0.87228(12) 0.77319(12) 0.0381(5) Uani 1 1 d U . .
O9 O 0.27515(8) 0.79228(14) 0.66037(13) 0.0503(6) Uani 1 1 d U . .
O10 O 0.37194(9) 0.77634(15) 0.69779(14) 0.0488(6) Uani 1 1 d U . .
O11 O 0.34393(10) 0.71210(14) 0.77860(12) 0.0491(6) Uani 1 1 d U . .
N1 N 0.20687(7) 0.56592(13) 0.89096(10) 0.0136(4) Uani 1 1 d . . .
N2 N 0.25947(8) 0.71425(13) 0.88894(11) 0.0149(4) Uani 1 1 d . . .
N3 N 0.03528(7) 0.54101(12) 0.72532(10) 0.0143(4) Uani 1 1 d U . .
N4 N 0.0000 1.02063(19) 0.7500 0.0227(6) Uani 1 2 d S A .
C1 C 0.02718(11) 0.77324(18) 1.02017(16) 0.0299(6) Uani 1 1 d . . .
H1A H 0.0657 0.8046 1.0554 0.045 Uiso 1 1 calc R . .
H1B H 0.0042 0.7788 1.0437 0.045 Uiso 1 1 calc R . .
H1C H 0.0048 0.8018 0.9661 0.045 Uiso 1 1 calc R . .
C2 C 0.03748(10) 0.67337(17) 1.01297(14) 0.0205(5) Uani 1 1 d . . .
H2A H 0.0612 0.6441 1.0674 0.025 Uiso 1 1 calc R . .
H2B H -0.0011 0.6404 0.9789 0.025 Uiso 1 1 calc R . .
C3 C 0.08839(9) 0.58454(15) 0.97000(13) 0.0146(5) Uani 1 1 d . . .
C4 C 0.07506(9) 0.50211(16) 0.99046(13) 0.0180(5) Uani 1 1 d . . .
H4 H 0.0505 0.5020 1.0099 0.022 Uiso 1 1 calc R . .
C5 C 0.09715(9) 0.41881(16) 0.98293(13) 0.0186(5) Uani 1 1 d . . .
H5 H 0.0876 0.3623 0.9970 0.022 Uiso 1 1 calc R . .
C6 C 0.13280(9) 0.41913(16) 0.95507(13) 0.0171(5) Uani 1 1 d . . .
H6 H 0.1478 0.3624 0.9499 0.021 Uiso 1 1 calc R . .
C7 C 0.14737(9) 0.50265(15) 0.93408(12) 0.0145(5) Uani 1 1 d . . .
C8 C 0.12555(9) 0.58804(16) 0.94092(12) 0.0148(5) Uani 1 1 d . . .
C9 C 0.18608(9) 0.49643(16) 0.90728(12) 0.0153(5) Uani 1 1 d . . .
H9 H 0.1971 0.4365 0.9012 0.018 Uiso 1 1 calc R . .
C10 C 0.24474(9) 0.55050(15) 0.86167(13) 0.0165(5) Uani 1 1 d . . .
H10A H 0.2201 0.5507 0.8014 0.020 Uiso 1 1 calc R . .
H10B H 0.2652 0.4900 0.8810 0.020 Uiso 1 1 calc R . .
C11 C 0.29025(10) 0.62798(15) 0.89484(14) 0.0180(5) Uani 1 1 d . . .
H11A H 0.3232 0.6155 0.9523 0.022 Uiso 1 1 calc R . .
H11B H 0.3073 0.6331 0.8628 0.022 Uiso 1 1 calc R . .
C12 C 0.27377(9) 0.79036(16) 0.87237(13) 0.0157(5) Uani 1 1 d . . .
H12 H 0.3023 0.7881 0.8596 0.019 Uiso 1 1 calc R . .
C13 C 0.25002(9) 0.87961(15) 0.87150(13) 0.0139(5) Uani 1 1 d . . .
C14 C 0.26799(9) 0.95484(16) 0.84559(13) 0.0176(5) Uani 1 1 d . . .
H14 H 0.2923 0.9443 0.8266 0.021 Uiso 1 1 calc R . .
C15 C 0.25069(9) 1.04266(16) 0.84758(13) 0.0192(5) Uani 1 1 d . . .
H15 H 0.2619 1.0927 0.8284 0.023 Uiso 1 1 calc R . .
C16 C 0.21650(9) 1.05880(16) 0.87774(13) 0.0172(5) Uani 1 1 d . . .
H16 H 0.2060 1.1202 0.8813 0.021 Uiso 1 1 calc R . .
C17 C 0.19784(9) 0.98650(16) 0.90233(12) 0.0143(5) Uani 1 1 d . . .
C18 C 0.21275(9) 0.89343(16) 0.89826(13) 0.0148(5) Uani 1 1 d . . .
C19 C 0.15094(10) 1.08962(16) 0.94310(15) 0.0210(5) Uani 1 1 d . . .
H19A H 0.1297 1.1238 0.8909 0.025 Uiso 1 1 calc R . .
H19B H 0.1887 1.1222 0.9826 0.025 Uiso 1 1 calc R . .
C20 C 0.11268(11) 1.08373(19) 0.97490(16) 0.0305(6) Uani 1 1 d . . .
H20A H 0.0751 1.0523 0.9348 0.046 Uiso 1 1 calc R . .
H20B H 0.1041 1.1461 0.9845 0.046 Uiso 1 1 calc R . .
H20C H 0.1339 1.0489 1.0261 0.046 Uiso 1 1 calc R . .
C21 C 0.05671(11) 0.99282(18) 0.60927(15) 0.0306(6) Uani 1 1 d . . .
H21A H 0.0644 0.9451 0.5817 0.046 Uiso 1 1 calc R . .
H21B H 0.0667 1.0536 0.5986 0.046 Uiso 1 1 calc R . .
H21C H 0.0144 0.9916 0.5888 0.046 Uiso 1 1 calc R . .
C22 C 0.09453(10) 0.97466(15) 0.69951(14) 0.0186(5) Uani 1 1 d . . .
H22A H 0.1372 0.9738 0.7197 0.022 Uiso 1 1 calc R . .
H22B H 0.0888 1.0253 0.7276 0.022 Uiso 1 1 calc R . .
C23 C 0.09906(9) 0.80845(15) 0.70266(13) 0.0137(5) Uani 1 1 d . . .
C24 C 0.13845(9) 0.80587(16) 0.68088(13) 0.0169(5) Uani 1 1 d . . .
H24 H 0.1550 0.8616 0.6770 0.020 Uiso 1 1 calc R . .
C25 C 0.15423(10) 0.72132(17) 0.66446(14) 0.0197(5) Uani 1 1 d . . .
H25 H 0.1807 0.7198 0.6481 0.024 Uiso 1 1 calc R . .
C26 C 0.13163(10) 0.64094(16) 0.67199(13) 0.0184(5) Uani 1 1 d . . .
H26 H 0.1427 0.5839 0.6608 0.022 Uiso 1 1 calc R . .
C27 C 0.09220(9) 0.64091(15) 0.69607(13) 0.0146(5) Uani 1 1 d . . .
C28 C 0.07470(9) 0.72616(16) 0.71010(13) 0.0138(5) Uani 1 1 d . . .
C29 C 0.07083(9) 0.55287(16) 0.70338(12) 0.0165(5) Uani 1 1 d . . .
H29 H 0.0841 0.4992 0.6909 0.020 Uiso 1 1 calc R . .
C30 C 0.01310(10) 0.44821(15) 0.72495(13) 0.0193(5) Uani 1 1 d . . .
H30A H 0.0463 0.4031 0.7482 0.023 Uiso 1 1 calc R . .
H30B H -0.0180 0.4294 0.6683 0.023 Uiso 1 1 calc R . .
C31 C 0.0000 1.0990(2) 0.7500 0.0292(8) Uani 1 2 d SDU . .
C32A C 0.0000 1.2002(3) 0.7500 0.0239(14) Uani 0.42 2 d SPDU A 1
H32A H 0.0177 1.2228 0.8055 0.036 Uiso 0.21 1 calc PR A 1
H32B H -0.0411 1.2228 0.7142 0.036 Uiso 0.21 1 calc PR A 1
H32C H 0.0234 1.2228 0.7304 0.036 Uiso 0.21 1 calc PR A 1
H5A H 0.0777(11) 0.7921(13) 0.8973(14) 0.042(9) Uiso 1 1 d D . .
H5B H 0.1073(8) 0.8644(17) 0.8928(14) 0.036(9) Uiso 1 1 d D . .
C32B C 0.0023(4) 1.1954(3) 0.7746(5) 0.0239(14) Uani 0.29 1 d PDU A 2
H32D H 0.0145 1.1972 0.8310 0.036 Uiso 0.29 1 calc PR A 2
H32E H -0.0372 1.2236 0.7389 0.036 Uiso 0.29 1 calc PR A 2
H32F H 0.0313 1.2297 0.7701 0.036 Uiso 0.29 1 calc PR A 2

loop_
_atom_site_aniso_label
_atom_site_aniso_U_11
_atom_site_aniso_U_22
_atom_site_aniso_U_33
_atom_site_aniso_U_23
_atom_site_aniso_U_13
_atom_site_aniso_U_12
Cd1 0.01402(12) 0.00919(12) 0.01739(13) 0.000 0.01092(10) 0.000
Cu1 0.01491(14) 0.01272(15) 0.01695(15) 0.00164(11) 0.01131(12) -0.00030(11)
Cu2 0.01490(19) 0.0093(2) 0.0173(2) 0.000 0.01048(16) 0.000
Cl1 0.0282(3) 0.0201(3) 0.0269(3) -0.0048(3) 0.0196(3) -0.0087(3)
O1 0.0202(8) 0.0162(8) 0.0273(9) 0.0026(7) 0.0180(7) 0.0018(7)
O2 0.0176(8) 0.0115(8) 0.0242(9) 0.0039(7) 0.0148(7) 0.0008(7)
O3 0.0201(8) 0.0120(8) 0.0228(9) 0.0017(7) 0.0164(7) -0.0019(7)
O4 0.0200(8) 0.0134(8) 0.0248(9) 0.0009(7) 0.0158(7) 0.0001(7)
O5 0.0145(8) 0.0145(9) 0.0207(9) -0.0006(7) 0.0104(7) -0.0032(7)
O6 0.0185(8) 0.0115(8) 0.0229(8) 0.0028(7) 0.0156(7) 0.0017(7)
O7 0.0162(8) 0.0105(8) 0.0205(8) 0.0019(6) 0.0137(7) 0.0027(6)
O8 0.0473(11) 0.0264(10) 0.0470(11) -0.0171(8) 0.0308(9) -0.0166(9)
O9 0.0323(11) 0.0399(12) 0.0581(13) -0.0070(10) 0.0138(9) -0.0081(10)
O10 0.0538(12) 0.0528(13) 0.0683(14) -0.0127(11) 0.0516(11) -0.0092(10)
O11 0.0787(14) 0.0314(11) 0.0392(11) 0.0028(9) 0.0349(10) -0.0100(11)
N1 0.0115(9) 0.0148(10) 0.0138(9) 0.0012(8) 0.0069(8) 0.0011(8)
N2 0.0147(9) 0.0157(10) 0.0158(10) 0.0016(8) 0.0097(8) 0.0017(8)
N3 0.0138(7) 0.0115(8) 0.0137(7) -0.0005(6) 0.0055(6) 0.0002(6)
N4 0.0235(15) 0.0157(15) 0.0354(17) 0.000 0.0208(13) 0.000
C1 0.0309(14) 0.0286(15) 0.0368(16) -0.0041(12) 0.0233(13) 0.0022(12)
C2 0.0198(12) 0.0262(13) 0.0210(13) -0.0020(10) 0.0150(10) -0.0014(11)
C3 0.0130(11) 0.0152(12) 0.0124(11) 0.0011(9) 0.0054(9) -0.0001(9)
C4 0.0149(11) 0.0227(13) 0.0164(11) 0.0008(10) 0.0091(9) -0.0031(10)
C5 0.0191(12) 0.0147(12) 0.0188(12) 0.0018(10) 0.0091(10) -0.0051(10)
C6 0.0139(11) 0.0157(12) 0.0155(11) -0.0007(9) 0.0047(9) -0.0004(9)
C7 0.0117(10) 0.0148(12) 0.0120(11) -0.0004(9) 0.0040(9) -0.0016(9)
C8 0.0097(11) 0.0193(13) 0.0092(11) 0.0016(9) 0.0018(9) -0.0014(9)
C9 0.0138(11) 0.0153(12) 0.0104(11) 0.0002(9) 0.0032(9) 0.0012(9)
C10 0.0180(11) 0.0172(12) 0.0166(11) 0.0020(9) 0.0113(10) 0.0047(10)
C11 0.0168(12) 0.0200(13) 0.0216(12) 0.0051(10) 0.0135(10) 0.0049(10)
C12 0.0132(11) 0.0210(13) 0.0149(11) 0.0015(10) 0.0092(9) -0.0013(10)
C13 0.0109(11) 0.0161(12) 0.0127(11) 0.0011(9) 0.0056(9) -0.0013(9)
C14 0.0135(11) 0.0225(13) 0.0171(12) 0.0021(10) 0.0090(9) -0.0040(10)
C15 0.0154(11) 0.0207(13) 0.0206(12) 0.0031(10) 0.0098(10) -0.0058(10)
C16 0.0139(11) 0.0147(12) 0.0189(12) 0.0001(10) 0.0069(9) -0.0008(9)
C17 0.0108(10) 0.0199(12) 0.0111(11) 0.0000(9) 0.0056(9) -0.0008(9)
C18 0.0118(11) 0.0176(12) 0.0116(11) 0.0020(9) 0.0047(9) -0.0035(9)
C19 0.0212(12) 0.0148(12) 0.0287(14) 0.0021(10) 0.0153(11) 0.0025(10)
C20 0.0297(14) 0.0295(15) 0.0394(16) 0.0019(12) 0.0240(13) 0.0074(12)
C21 0.0351(14) 0.0274(15) 0.0329(14) 0.0140(12) 0.0216(12) 0.0099(12)
C22 0.0214(12) 0.0121(12) 0.0291(13) -0.0005(10) 0.0184(11) -0.0024(10)
C23 0.0135(11) 0.0142(12) 0.0131(11) 0.0024(9) 0.0074(9) 0.0040(9)
C24 0.0143(11) 0.0197(13) 0.0173(12) 0.0031(10) 0.0094(10) 0.0015(10)
C25 0.0169(12) 0.0266(13) 0.0212(12) 0.0023(11) 0.0142(10) 0.0050(10)
C26 0.0169(12) 0.0213(13) 0.0160(12) -0.0015(10) 0.0089(10) 0.0077(10)
C27 0.0126(11) 0.0155(12) 0.0117(11) 0.0007(9) 0.0047(9) 0.0025(9)
C28 0.0112(11) 0.0188(12) 0.0112(11) 0.0015(9) 0.0064(9) 0.0028(9)
C29 0.0158(11) 0.0156(12) 0.0130(11) -0.0015(9) 0.0053(9) 0.0066(10)
C30 0.0193(12) 0.0100(11) 0.0245(13) -0.0031(9) 0.0101(10) 0.0003(10)
C31 0.0247(11) 0.0272(12) 0.0341(12) 0.000 0.0160(9) 0.000
C32A 0.0241(15) 0.0230(15) 0.0241(17) 0.000 0.0135(10) 0.000
C32B 0.0241(15) 0.0230(15) 0.0241(17) 0.000 0.0135(10) 0.000

loop_
_atom_type_symbol
_atom_type_description
_atom_type_scat_dispersion_real
_atom_type_scat_dispersion_imag
_atom_type_scat_source
C C 0.0033 0.0016 'International Tables Vol C Tables 4.2.6.8 and 6.1.1.4'
H H 0.0000 0.0000 'International Tables Vol C Tables 4.2.6.8 and 6.1.1.4'
N N 0.0061 0.0033 'International Tables Vol C Tables 4.2.6.8 and 6.1.1.4'
O O 0.0106 0.0060 'International Tables Vol C Tables 4.2.6.8 and 6.1.1.4'
Cl Cl 0.1484 0.1585 'International Tables Vol C Tables 4.2.6.8 and 6.1.1.4'
Cu Cu 0.3201 1.2651 'International Tables Vol C Tables 4.2.6.8 and 6.1.1.4'
Cd Cd -0.8075 1.2024 'International Tables Vol C Tables 4.2.6.8 and 6.1.1.4'

loop_
_geom_angle_atom_site_label_1
_geom_angle_atom_site_label_2
_geom_angle_atom_site_label_3
_geom_angle
_geom_angle_site_symmetry_1
_geom_angle_site_symmetry_3
_geom_angle_publ_flag
O7 Cd1 O7 68.09(7) 2_556 . ?
O7 Cd1 N4 145.95(4) 2_556 . ?
O7 Cd1 N4 145.95(4) . . ?
O7 Cd1 O5 86.92(6) 2_556 2_556 ?
O7 Cd1 O5 83.85(6) . 2_556 ?
N4 Cd1 O5 95.57(4) . 2_556 ?
O7 Cd1 O5 83.85(6) 2_556 . ?
O7 Cd1 O5 86.92(6) . . ?
N4 Cd1 O5 95.57(4) . . ?
O5 Cd1 O5 168.86(8) 2_556 . ?
O7 Cd1 O6 64.04(5) 2_556 2_556 ?
O7 Cd1 O6 131.90(5) . 2_556 ?
N4 Cd1 O6 82.02(3) . 2_556 ?
O5 Cd1 O6 89.13(5) 2_556 2_556 ?
O5 Cd1 O6 92.42(5) . 2_556 ?
O7 Cd1 O6 131.90(5) 2_556 . ?
O7 Cd1 O6 64.04(5) . . ?
N4 Cd1 O6 82.02(3) . . ?
O5 Cd1 O6 92.42(5) 2_556 . ?
O5 Cd1 O6 89.13(5) . . ?
O6 Cd1 O6 164.04(7) 2_556 . ?
O2 Cu1 O3 91.24(6) . . ?
O2 Cu1 N2 176.14(7) . . ?
O3 Cu1 N2 92.55(7) . . ?
O2 Cu1 N1 92.39(7) . . ?
O3 Cu1 N1 176.19(7) . . ?
N2 Cu1 N1 83.80(8) . . ?
O7 Cu2 O7 84.00(9) 2_556 . ?
O7 Cu2 N3 177.98(7) 2_556 . ?
O7 Cu2 N3 94.56(7) . . ?
O7 Cu2 N3 94.57(7) 2_556 2_556 ?
O7 Cu2 N3 177.98(7) . 2_556 ?
N3 Cu2 N3 86.90(11) . 2_556 ?
O11 Cl1 O10 111.54(14) . . ?
O11 Cl1 O8 110.34(12) . . ?
O10 Cl1 O8 109.13(12) . . ?
O11 Cl1 O9 109.07(13) . . ?
O10 Cl1 O9 107.95(14) . . ?
O8 Cl1 O9 108.75(12) . . ?
C3 O1 C2 116.91(18) . . ?
C8 O2 Cu1 125.50(14) . . ?
C18 O3 Cu1 125.80(14) . . ?
C17 O4 C19 116.26(17) . . ?
Cd1 O5 H5A 107.7(16) . . ?
Cd1 O5 H5B 109.6(16) . . ?
H5A O5 H5B 111(2) . . ?
C23 O6 C22 116.84(16) . . ?
C23 O6 Cd1 115.48(12) . . ?
C22 O6 Cd1 126.26(12) . . ?
C28 O7 Cu2 127.29(14) . . ?
C28 O7 Cd1 128.67(14) . . ?
Cu2 O7 Cd1 103.95(6) . . ?
C9 N1 C10 119.83(19) . . ?
C9 N1 Cu1 126.49(16) . . ?
C10 N1 Cu1 113.57(14) . . ?
C12 N2 C11 120.50(19) . . ?
C12 N2 Cu1 126.69(16) . . ?
C11 N2 Cu1 112.81(14) . . ?
C29 N3 C30 120.63(19) . . ?
C29 N3 Cu2 125.77(16) . . ?
C30 N3 Cu2 113.32(14) . . ?
C31 N4 Cd1 180.000(2) . . ?
C2 C1 H1A 109.5 . . ?
C2 C1 H1B 109.5 . . ?
H1A C1 H1B 109.5 . . ?
C2 C1 H1C 109.5 . . ?
H1A C1 H1C 109.5 . . ?
H1B C1 H1C 109.5 . . ?
O1 C2 C1 106.86(19) . . ?
O1 C2 H2A 110.3 . . ?
C1 C2 H2A 110.3 . . ?
O1 C2 H2B 110.3 . . ?
C1 C2 H2B 110.3 . . ?
H2A C2 H2B 108.6 . . ?
O1 C3 C4 125.1(2) . . ?
O1 C3 C8 113.38(19) . . ?
C4 C3 C8 121.5(2) . . ?
C3 C4 C5 120.8(2) . . ?
C3 C4 H4 119.6 . . ?
C5 C4 H4 119.6 . . ?
C6 C5 C4 119.5(2) . . ?
C6 C5 H5 120.2 . . ?
C4 C5 H5 120.2 . . ?
C5 C6 C7 120.8(2) . . ?
C5 C6 H6 119.6 . . ?
C7 C6 H6 119.6 . . ?
C6 C7 C8 120.9(2) . . ?
C6 C7 C9 116.9(2) . . ?
C8 C7 C9 122.2(2) . . ?
O2 C8 C7 125.8(2) . . ?
O2 C8 C3 117.7(2) . . ?
C7 C8 C3 116.5(2) . . ?
N1 C9 C7 125.0(2) . . ?
N1 C9 H9 117.5 . . ?
C7 C9 H9 117.5 . . ?
N1 C10 C11 107.50(18) . . ?
N1 C10 H10A 110.2 . . ?
C11 C10 H10A 110.2 . . ?
N1 C10 H10B 110.2 . . ?
C11 C10 H10B 110.2 . . ?
H10A C10 H10B 108.5 . . ?
N2 C11 C10 107.76(17) . . ?
N2 C11 H11A 110.2 . . ?
C10 C11 H11A 110.2 . . ?
N2 C11 H11B 110.2 . . ?
C10 C11 H11B 110.2 . . ?
H11A C11 H11B 108.5 . . ?
N2 C12 C13 125.1(2) . . ?
N2 C12 H12 117.5 . . ?
C13 C12 H12 117.5 . . ?
C14 C13 C18 120.7(2) . . ?
C14 C13 C12 116.6(2) . . ?
C18 C13 C12 122.7(2) . . ?
C15 C14 C13 120.6(2) . . ?
C15 C14 H14 119.7 . . ?
C13 C14 H14 119.7 . . ?
C14 C15 C16 119.9(2) . . ?
C14 C15 H15 120.0 . . ?
C16 C15 H15 120.0 . . ?
C17 C16 C15 120.5(2) . . ?
C17 C16 H16 119.8 . . ?
C15 C16 H16 119.8 . . ?
C16 C17 O4 124.2(2) . . ?
C16 C17 C18 121.6(2) . . ?
O4 C17 C18 114.24(19) . . ?
O3 C18 C13 124.5(2) . . ?
O3 C18 C17 118.8(2) . . ?
C13 C18 C17 116.7(2) . . ?
O4 C19 C20 107.15(19) . . ?
O4 C19 H19A 110.3 . . ?
C20 C19 H19A 110.3 . . ?
O4 C19 H19B 110.3 . . ?
C20 C19 H19B 110.3 . . ?
H19A C19 H19B 108.5 . . ?
C19 C20 H20A 109.5 . . ?
C19 C20 H20B 109.5 . . ?
H20A C20 H20B 109.5 . . ?
C19 C20 H20C 109.5 . . ?
H20A C20 H20C 109.5 . . ?
H20B C20 H20C 109.5 . . ?
C22 C21 H21A 109.5 . . ?
C22 C21 H21B 109.5 . . ?
H21A C21 H21B 109.5 . . ?
C22 C21 H21C 109.5 . . ?
H21A C21 H21C 109.5 . . ?
H21B C21 H21C 109.5 . . ?
O6 C22 C21 111.57(19) . . ?
O6 C22 H22A 109.3 . . ?
C21 C22 H22A 109.3 . . ?
O6 C22 H22B 109.3 . . ?
C21 C22 H22B 109.3 . . ?
H22A C22 H22B 108.0 . . ?
C24 C23 O6 125.3(2) . . ?
C24 C23 C28 120.8(2) . . ?
O6 C23 C28 113.92(19) . . ?
C23 C24 C25 120.1(2) . . ?
C23 C24 H24 119.9 . . ?
C25 C24 H24 119.9 . . ?
C26 C25 C24 120.0(2) . . ?
C26 C25 H25 120.0 . . ?
C24 C25 H25 120.0 . . ?
C25 C26 C27 121.4(2) . . ?
C25 C26 H26 119.3 . . ?
C27 C26 H26 119.3 . . ?
C28 C27 C26 118.8(2) . . ?
C28 C27 C29 123.4(2) . . ?
C26 C27 C29 117.9(2) . . ?
O7 C28 C27 123.3(2) . . ?
O7 C28 C23 117.8(2) . . ?
C27 C28 C23 118.9(2) . . ?
N3 C29 C27 125.5(2) . . ?
N3 C29 H29 117.2 . . ?
C27 C29 H29 117.2 . . ?
N3 C30 C30 110.04(12) . 2_556 ?
N3 C30 H30A 109.7 . . ?
C30 C30 H30A 109.7 2_556 . ?
N3 C30 H30B 109.7 . . ?
C30 C30 H30B 109.7 2_556 . ?
H30A C30 H30B 108.2 . . ?
N4 C31 C32A 180.000(3) . . ?
N4 C31 C32B 161.8(3) . . ?
N4 C31 C32B 161.8(3) . 2_556 ?
C31 C32A H32A 109.5 . . ?
C31 C32A H32B 109.5 . . ?
C31 C32A H32C 109.5 . . ?
C31 C32B H32D 109.5 . . ?
C31 C32B H32E 109.5 . . ?
H32D C32B H32E 109.5 . . ?
C31 C32B H32F 109.5 . . ?
H32D C32B H32F 109.5 . . ?
H32E C32B H32F 109.5 . . ?

loop_
_geom_bond_atom_site_label_1
_geom_bond_atom_site_label_2
_geom_bond_distance
_geom_bond_site_symmetry_2
_geom_bond_publ_flag
Cd1 O7 2.2576(14) 2_556 ?
Cd1 O7 2.2576(14) . ?
Cd1 N4 2.285(3) . ?
Cd1 O5 2.2895(16) 2_556 ?
Cd1 O5 2.2895(16) . ?
Cd1 O6 2.6049(14) 2_556 ?
Cd1 O6 2.6049(14) . ?
Cu1 O2 1.9176(15) . ?
Cu1 O3 1.9240(16) . ?
Cu1 N2 1.9379(18) . ?
Cu1 N1 1.9512(19) . ?
Cu2 O7 1.8888(15) 2_556 ?
Cu2 O7 1.8888(15) . ?
Cu2 N3 1.9079(18) . ?
Cu2 N3 1.9079(18) 2_556 ?
Cl1 O11 1.415(2) . ?
Cl1 O10 1.4210(19) . ?
Cl1 O8 1.4354(18) . ?
Cl1 O9 1.436(2) . ?
O1 C3 1.370(3) . ?
O1 C2 1.433(3) . ?
O2 C8 1.312(3) . ?
O3 C18 1.329(3) . ?
O4 C17 1.379(2) . ?
O4 C19 1.443(3) . ?
O5 H5A 0.831(17) . ?
O5 H5B 0.818(16) . ?
O6 C23 1.383(3) . ?
O6 C22 1.444(3) . ?
O7 C28 1.326(3) . ?
N1 C9 1.287(3) . ?
N1 C10 1.470(3) . ?
N2 C12 1.276(3) . ?
N2 C11 1.472(3) . ?
N3 C29 1.287(3) . ?
N3 C30 1.472(3) . ?
N4 C31 1.135(4) . ?
C1 C2 1.496(3) . ?
C1 H1A 0.9800 . ?
C1 H1B 0.9800 . ?
C1 H1C 0.9800 . ?
C2 H2A 0.9900 . ?
C2 H2B 0.9900 . ?
C3 C4 1.377(3) . ?
C3 C8 1.433(3) . ?
C4 C5 1.395(3) . ?
C4 H4 0.9500 . ?
C5 C6 1.373(3) . ?
C5 H5 0.9500 . ?
C6 C7 1.411(3) . ?
C6 H6 0.9500 . ?
C7 C8 1.413(3) . ?
C7 C9 1.438(3) . ?
C9 H9 0.9500 . ?
C10 C11 1.517(3) . ?
C10 H10A 0.9900 . ?
C10 H10B 0.9900 . ?
C11 H11A 0.9900 . ?
C11 H11B 0.9900 . ?
C12 C13 1.442(3) . ?
C12 H12 0.9500 . ?
C13 C14 1.411(3) . ?
C13 C18 1.411(3) . ?
C14 C15 1.365(3) . ?
C14 H14 0.9500 . ?
C15 C16 1.393(3) . ?
C15 H15 0.9500 . ?
C16 C17 1.374(3) . ?
C16 H16 0.9500 . ?
C17 C18 1.424(3) . ?
C19 C20 1.507(3) . ?
C19 H19A 0.9900 . ?
C19 H19B 0.9900 . ?
C20 H20A 0.9800 . ?
C20 H20B 0.9800 . ?
C20 H20C 0.9800 . ?
C21 C22 1.506(3) . ?
C21 H21A 0.9800 . ?
C21 H21B 0.9800 . ?
C21 H21C 0.9800 . ?
C22 H22A 0.9900 . ?
C22 H22B 0.9900 . ?
C23 C24 1.375(3) . ?
C23 C28 1.414(3) . ?
C24 C25 1.399(3) . ?
C24 H24 0.9500 . ?
C25 C26 1.366(3) . ?
C25 H25 0.9500 . ?
C26 C27 1.411(3) . ?
C26 H26 0.9500 . ?
C27 C28 1.409(3) . ?
C27 C29 1.444(3) . ?
C29 H29 0.9500 . ?
C30 C30 1.532(5) 2_556 ?
C30 H30A 0.9900 . ?
C30 H30B 0.9900 . ?
C31 C32A 1.465(3) . ?
C31 C32B 1.469(3) . ?
C31 C32B 1.469(3) 2_556 ?
C32A H32A 0.9800 . ?
C32A H32B 0.9800 . ?
C32A H32C 0.9800 . ?
C32B H32D 0.9800 . ?
C32B H32E 0.9800 . ?
C32B H32F 0.9800 . ?

loop_
_geom_hbond_atom_site_label_D
_geom_hbond_atom_site_label_H
_geom_hbond_atom_site_label_A
_geom_hbond_distance_DH
_geom_hbond_distance_HA
_geom_hbond_distance_DA
_geom_hbond_angle_DHA
_geom_hbond_site_symmetry_A
O5 H5A O1 0.831(17) 2.468(19) 3.217(2) 150(3) .
O5 H5A O2 0.831(17) 2.25(2) 2.921(2) 138(2) .
O5 H5B O3 0.818(16) 2.12(2) 2.840(2) 147(2) .
O5 H5B O4 0.818(16) 2.28(2) 2.940(2) 138(2) .
